data_1575606
loop_
_publ_author_name
'Liu, Xiaorong'
'Wu, Hongping'
'Hu, Zhanggui'
'Wang, Jiyang'
'Wu, Yicheng'
'Yu, Hongwei'

_publ_section_title
;
 Ba<sub>3</sub>Al<sub>2</sub>B<sub>12</sub>O<sub>24</sub>: a
 beryllium-free member of the
 Sr<sub>2</sub>Be<sub>2</sub>B<sub>2</sub>O<sub>7</sub> family with a
 <sup>2</sup>
 <sub>&#x221e;</sub>[B<sub>12</sub>Al<sub>2</sub>O<sub>28</sub>]
 double-layered structure.
;
_journal_issue 38
_journal_name_full 'Chemical science'
_journal_page_first 17766
_journal_page_last 17771
_journal_paper_doi 10.1039/d5sc03854e
_journal_volume 16
_journal_year 2025
_chemical_formula_sum 'Al2 B12 Ba3 O24'
_chemical_formula_weight 979.70
_chemical_name_systematic Ba3Al2B12O24
_space_group_crystal_system monoclinic
_space_group_IT_number 9
_space_group_name_Hall 'C -2yc'
_space_group_name_H-M_alt 'C 1 c 1'
_audit_creation_method SHELXL-2018/3
_audit_update_record
;
2025-08-13 deposited with the CCDC.	2025-08-25 downloaded from the CCDC.
;
_cell_angle_alpha 90
_cell_angle_beta 91.046(3)
_cell_angle_gamma 90
_cell_formula_units_Z 4
_cell_length_a 7.0957(10)
_cell_length_b 12.1687(17)
_cell_length_c 22.545(3)
_cell_measurement_reflns_used 4622
_cell_measurement_temperature 273(2)
_cell_measurement_theta_max 27.52
_cell_measurement_theta_min 3.32
_cell_volume 1946.3(5)
_computing_structure_refinement 'SHELXL-2018/3 (Sheldrick, 2018)'
_computing_structure_solution 'SHELXT 2018/2 (Sheldrick, 2018)'
_diffrn_ambient_temperature 273(2)
_diffrn_measured_fraction_theta_full 0.999
_diffrn_measured_fraction_theta_max 0.998
_diffrn_measurement_device_type Bruker
_diffrn_radiation_type MoK\a
_diffrn_radiation_wavelength 0.71073
_diffrn_reflns_av_R_equivalents 0.0486
_diffrn_reflns_av_unetI/netI 0.0575
_diffrn_reflns_Laue_measured_fraction_full 0.999
_diffrn_reflns_Laue_measured_fraction_max 0.998
_diffrn_reflns_limit_h_max 9
_diffrn_reflns_limit_h_min -8
_diffrn_reflns_limit_k_max 15
_diffrn_reflns_limit_k_min -15
_diffrn_reflns_limit_l_max 29
_diffrn_reflns_limit_l_min -29
_diffrn_reflns_number 11765
_diffrn_reflns_point_group_measured_fraction_full 0.979
_diffrn_reflns_point_group_measured_fraction_max 0.968
_diffrn_reflns_theta_full 25.242
_diffrn_reflns_theta_max 27.596
_diffrn_reflns_theta_min 3.324
_exptl_absorpt_coefficient_mu 6.220
_exptl_crystal_colour white
_exptl_crystal_density_diffrn 3.343
_exptl_crystal_description layer
_exptl_crystal_F_000 1784
_exptl_crystal_size_max 0.066
_exptl_crystal_size_mid 0.045
_exptl_crystal_size_min 0.041
_refine_diff_density_max 0.983
_refine_diff_density_min -0.992
_refine_diff_density_rms 0.196
_refine_ls_abs_structure_details
;
 Refined as an inversion twin.
;
_refine_ls_abs_structure_Flack 0.11(3)
_refine_ls_extinction_method none
_refine_ls_goodness_of_fit_ref 1.067
_refine_ls_hydrogen_treatment undef
_refine_ls_matrix_type full
_refine_ls_number_parameters 371
_refine_ls_number_reflns 4367
_refine_ls_number_restraints 2
_refine_ls_restrained_S_all 1.067
_refine_ls_R_factor_all 0.0442
_refine_ls_R_factor_gt 0.0363
_refine_ls_shift/su_max 0.001
_refine_ls_shift/su_mean 0.000
_refine_ls_structure_factor_coef Fsqd
_refine_ls_weighting_details 'w=1/[\s^2^(Fo^2^)+(0.0153P)^2^+17.1270P] where P=(Fo^2^+2Fc^2^)/3'
_refine_ls_weighting_scheme calc
_refine_ls_wR_factor_gt 0.0688
_refine_ls_wR_factor_ref 0.0733
_reflns_Friedel_coverage 0.936
_reflns_Friedel_fraction_full 0.958
_reflns_Friedel_fraction_max 0.937
_reflns_number_gt 4017
_reflns_number_total 4367
_reflns_threshold_expression 'I > 2\s(I)'
_cod_data_source_file d5sc03854e2.cif
_cod_data_source_block Ba3Al2B12O24
_cod_depositor_comments 'Adding full bibliography for 1575606.cif.'
_cod_original_cell_volume 1946.4(5)
_cod_original_sg_symbol_H-M 'C c'
_cod_database_code 1575606
_shelx_shelxl_version_number 2018/3
_shelx_space_group_comment
;
The symmetry employed for this shelxl refinement is uniquely defined
by the following loop, which should always be used as a source of
symmetry information in preference to the above space-group names.
They are only intended as comments.
;
_shelx_estimated_absorpt_t_min 0.684
_shelx_estimated_absorpt_t_max 0.785

loop_
_space_group_symop_operation_xyz
'x, y, z'
'x, -y, z+1/2'
'x+1/2, y+1/2, z'
'x+1/2, -y+1/2, z+1/2'

loop_
_atom_site_label
_atom_site_type_symbol
_atom_site_fract_x
_atom_site_fract_y
_atom_site_fract_z
_atom_site_U_iso_or_equiv
_atom_site_adp_type
_atom_site_occupancy
_atom_site_site_symmetry_order
_atom_site_calc_flag
_atom_site_refinement_flags_posn
_atom_site_refinement_flags_adp
_atom_site_refinement_flags_occupancy
_atom_site_disorder_assembly
_atom_site_disorder_group
Ba1 Ba 0.17875(12) 0.88260(7) 0.48110(5) 0.0355(2) Uani 1 1 d . . . . .
Ba2 Ba 0.36494(9) 0.56104(6) 0.68784(4) 0.01733(16) Uani 1 1 d . . . . .
Ba3 Ba 0.09943(8) 0.64690(6) 0.30302(4) 0.01819(17) Uani 1 1 d . . . . .
Al1 Al -0.1310(5) 0.3944(3) 0.65820(17) 0.0158(8) Uani 1 1 d . . . . .
Al2 Al 0.6127(5) 0.8147(3) 0.34028(19) 0.0177(8) Uani 1 1 d . . . . .
B1 B 0.5960(19) 0.6958(11) 0.5603(7) 0.017(3) Uani 1 1 d . . . . .
B2 B 0.733(2) 0.7345(13) 0.4547(7) 0.022(3) Uani 1 1 d . . . . .
B3 B 0.000(2) 0.4982(12) 0.5557(7) 0.022(3) Uani 1 1 d . . . . .
B4 B 0.315(2) 0.5236(13) 0.4376(7) 0.024(3) Uani 1 1 d . . . . .
B5 B 0.293(2) 0.5914(13) 0.5412(7) 0.019(3) Uani 1 1 d . . . . .
B6 B 0.043(2) 0.6253(12) 0.4700(6) 0.017(3) Uani 1 1 d . . . . .
B7 B 0.9120(19) 0.6127(12) 0.6911(6) 0.015(3) Uani 1 1 d . . . . .
B8 B 1.0025(19) 0.8048(12) 0.6853(7) 0.016(3) Uani 1 1 d . . . . .
B9 B 0.678(2) 0.7511(12) 0.6642(7) 0.019(3) Uani 1 1 d . . . . .
B10 B 0.6517(19) 0.5929(12) 0.3105(6) 0.016(3) Uani 1 1 d . . . . .
B11 B 0.739(2) 0.4011(12) 0.3204(7) 0.017(3) Uani 1 1 d . . . . .
B12 B 0.412(2) 0.4558(12) 0.3346(7) 0.017(3) Uani 1 1 d . . . . .
O1 O 1.0496(12) 0.6927(7) 0.6881(5) 0.020(2) Uani 1 1 d . . . . .
O2 O 0.4318(12) 0.4718(8) 0.3989(4) 0.025(2) Uani 1 1 d . . . . .
O3 O 0.4673(12) 0.5622(7) 0.3050(4) 0.0174(19) Uani 1 1 d . . . . .
O4 O -0.0536(14) 0.5341(8) 0.4991(4) 0.024(2) Uani 1 1 d . . . . .
O5 O -0.1242(12) 0.4295(8) 0.5837(4) 0.021(2) Uani 1 1 d . . . . .
O6 O 0.7878(12) 0.5120(7) 0.3197(5) 0.022(2) Uani 1 1 d . . . . .
O7 O 0.2289(12) 0.4275(7) 0.3121(4) 0.0164(18) Uani 1 1 d . . . . .
O8 O 0.8178(11) 0.8312(6) 0.6900(4) 0.0163(19) Uani 1 1 d . . . . .
O9 O 0.9695(11) 0.5065(7) 0.6985(4) 0.0168(18) Uani 1 1 d . . . . .
O10 O 0.4930(11) 0.7798(7) 0.6832(4) 0.0174(19) Uani 1 1 d . . . . .
O11 O 0.7276(11) 0.6405(7) 0.6878(4) 0.0155(18) Uani 1 1 d . . . . .
O12 O 0.3694(14) 0.5160(8) 0.4954(4) 0.024(2) Uani 1 1 d . . . . .
O13 O 0.1711(12) 0.5282(7) 0.5809(4) 0.0196(19) Uani 1 1 d . . . . .
O14 O 0.8728(13) 0.3224(7) 0.3224(5) 0.024(2) Uani 1 1 d . . . . .
O15 O 1.1323(12) 0.8820(7) 0.6759(4) 0.021(2) Uani 1 1 d . . . . .
O16 O 0.5537(12) 0.3713(7) 0.3172(4) 0.020(2) Uani 1 1 d . . . . .
O17 O 0.1565(13) 0.5782(8) 0.4184(4) 0.024(2) Uani 1 1 d . . . . .
O18 O 0.1805(12) 0.6766(7) 0.5105(4) 0.0198(19) Uani 1 1 d . . . . .
O19 O 0.7120(12) 0.6973(7) 0.3080(4) 0.020(2) Uani 1 1 d . . . . .
O20 O 0.6299(14) 0.7992(8) 0.4168(5) 0.031(2) Uani 1 1 d . . . . .
O21 O 0.6392(16) 0.6944(11) 0.5019(5) 0.046(3) Uani 1 1 d . . . . .
O22 O 0.9142(14) 0.7070(8) 0.4433(5) 0.026(2) Uani 1 1 d . . . . .
O23 O 0.7046(13) 0.7502(7) 0.6001(4) 0.021(2) Uani 1 1 d . . . . .
O24 O 0.4440(13) 0.6347(7) 0.5782(4) 0.0208(19) Uani 1 1 d . . . . .

loop_
_atom_site_aniso_label
_atom_site_aniso_U_11
_atom_site_aniso_U_22
_atom_site_aniso_U_33
_atom_site_aniso_U_23
_atom_site_aniso_U_13
_atom_site_aniso_U_12
Ba1 0.0407(5) 0.0261(4) 0.0388(6) 0.0089(4) -0.0202(4) -0.0120(4)
Ba2 0.0160(3) 0.0151(3) 0.0209(4) 0.0009(3) -0.0004(3) -0.0003(3)
Ba3 0.0158(4) 0.0157(3) 0.0230(4) 0.0005(3) -0.0013(3) 0.0008(3)
Al1 0.0151(18) 0.0148(19) 0.017(2) 0.0001(16) -0.0006(16) -0.0016(14)
Al2 0.0131(18) 0.0152(18) 0.025(2) -0.0003(16) 0.0010(16) -0.0003(13)
B1 0.010(6) 0.018(7) 0.022(8) 0.005(6) 0.002(5) 0.001(5)
B2 0.027(8) 0.028(8) 0.010(7) -0.004(6) -0.005(6) -0.011(6)
B3 0.026(8) 0.020(7) 0.021(8) 0.002(6) -0.004(6) -0.010(6)
B4 0.025(8) 0.030(8) 0.018(8) -0.003(6) 0.012(7) -0.006(6)
B5 0.023(8) 0.024(8) 0.011(7) 0.003(6) 0.002(6) 0.003(6)
B6 0.021(7) 0.021(7) 0.010(7) 0.010(6) -0.004(6) -0.001(5)
B7 0.017(7) 0.019(7) 0.008(6) 0.005(5) 0.000(6) -0.008(5)
B8 0.011(6) 0.019(7) 0.018(7) 0.004(6) 0.001(5) 0.004(5)
B9 0.021(7) 0.016(7) 0.021(8) 0.006(6) -0.001(6) -0.006(5)
B10 0.013(7) 0.023(7) 0.014(7) -0.004(6) 0.001(6) 0.000(5)
B11 0.017(7) 0.019(7) 0.016(7) 0.002(6) 0.002(6) 0.000(5)
B12 0.020(7) 0.018(7) 0.014(7) -0.001(6) -0.002(6) -0.004(5)
O1 0.017(5) 0.012(4) 0.031(5) 0.002(4) -0.001(4) -0.003(3)
O2 0.021(5) 0.030(5) 0.023(5) -0.001(4) -0.002(4) -0.003(4)
O3 0.012(4) 0.016(4) 0.024(5) 0.007(4) -0.001(4) -0.001(3)
O4 0.032(5) 0.023(5) 0.018(5) 0.005(4) -0.001(4) -0.009(4)
O5 0.018(5) 0.021(5) 0.023(5) 0.007(4) -0.003(4) -0.004(4)
O6 0.013(4) 0.017(4) 0.036(6) 0.004(4) -0.006(4) 0.002(3)
O7 0.014(4) 0.017(4) 0.018(5) -0.002(4) 0.000(4) -0.003(3)
O8 0.014(5) 0.007(4) 0.027(5) -0.001(4) -0.005(4) -0.005(3)
O9 0.017(4) 0.014(4) 0.019(5) 0.000(4) -0.001(4) 0.004(3)
O10 0.013(4) 0.015(4) 0.024(5) 0.004(4) 0.001(4) 0.004(3)
O11 0.006(4) 0.014(4) 0.026(5) 0.001(4) 0.001(4) -0.002(3)
O12 0.033(6) 0.022(5) 0.017(5) -0.001(4) 0.001(4) 0.004(4)
O13 0.022(5) 0.023(5) 0.014(4) 0.002(4) -0.006(4) -0.007(4)
O14 0.021(5) 0.015(4) 0.036(6) 0.001(4) 0.000(4) 0.002(3)
O15 0.017(5) 0.019(5) 0.029(5) 0.002(4) 0.004(4) -0.005(4)
O16 0.016(5) 0.017(4) 0.027(5) -0.003(4) 0.005(4) 0.002(3)
O17 0.030(5) 0.028(5) 0.013(5) -0.002(4) 0.000(4) -0.003(4)
O18 0.021(5) 0.018(4) 0.020(5) 0.006(4) -0.001(4) -0.008(3)
O19 0.019(5) 0.010(4) 0.030(5) 0.003(4) 0.001(4) -0.002(3)
O20 0.028(5) 0.033(6) 0.031(6) 0.000(5) 0.007(5) -0.006(4)
O21 0.040(7) 0.074(9) 0.023(6) 0.002(6) 0.007(5) -0.022(6)
O22 0.026(5) 0.020(5) 0.031(6) 0.004(4) -0.001(4) -0.004(4)
O23 0.024(5) 0.022(5) 0.018(5) -0.002(4) -0.001(4) -0.008(3)
O24 0.020(5) 0.023(5) 0.020(5) -0.002(4) 0.002(4) -0.005(4)

loop_
_atom_type_symbol
_atom_type_description
_atom_type_scat_dispersion_real
_atom_type_scat_dispersion_imag
_atom_type_scat_source
Ba Ba -0.3244 2.2819 'International Tables Vol C Tables 4.2.6.8 and 6.1.1.4'
Al Al 0.0645 0.0514 'International Tables Vol C Tables 4.2.6.8 and 6.1.1.4'
B B 0.0013 0.0007 'International Tables Vol C Tables 4.2.6.8 and 6.1.1.4'
O O 0.0106 0.0060 'International Tables Vol C Tables 4.2.6.8 and 6.1.1.4'

loop_
_geom_angle_atom_site_label_1
_geom_angle_atom_site_label_2
_geom_angle_atom_site_label_3
_geom_angle
_geom_angle_site_symmetry_1
_geom_angle_site_symmetry_3
_geom_angle_publ_flag
O18 Ba1 O4 128.9(3) . 3 ?
O18 Ba1 O5 89.2(3) . 3 ?
O4 Ba1 O5 51.5(3) 3 3 ?
O18 Ba1 O2 123.6(3) . 3_455 ?
O4 Ba1 O2 105.8(3) 3 3_455 ?
O5 Ba1 O2 142.7(3) 3 3_455 ?
O18 Ba1 O12 122.7(3) . 3_455 ?
O4 Ba1 O12 98.1(3) 3 3_455 ?
O5 Ba1 O12 100.0(3) 3 3_455 ?
O2 Ba1 O12 49.2(3) 3_455 3_455 ?
O18 Ba1 O22 51.4(3) . 1_455 ?
O4 Ba1 O22 170.8(3) 3 1_455 ?
O5 Ba1 O22 134.8(3) 3 1_455 ?
O2 Ba1 O22 72.4(3) 3_455 1_455 ?
O12 Ba1 O22 87.5(3) 3_455 1_455 ?
O18 Ba1 B3 107.2(3) . 3 ?
O4 Ba1 B3 26.2(3) 3 3 ?
O5 Ba1 B3 25.9(3) 3 3 ?
O2 Ba1 B3 129.2(3) 3_455 3 ?
O12 Ba1 B3 104.2(4) 3_455 3 ?
O22 Ba1 B3 158.1(3) 1_455 3 ?
O18 Ba1 B4 126.2(3) . 3_455 ?
O4 Ba1 B4 103.9(4) 3 3_455 ?
O5 Ba1 B4 122.5(3) 3 3_455 ?
O2 Ba1 B4 24.8(4) 3_455 3_455 ?
O12 Ba1 B4 24.5(3) 3_455 3_455 ?
O22 Ba1 B4 78.3(3) 1_455 3_455 ?
B3 Ba1 B4 119.4(4) 3 3_455 ?
O18 Ba1 B6 25.5(3) . . ?
O4 Ba1 B6 151.1(3) 3 . ?
O5 Ba1 B6 114.0(3) 3 . ?
O2 Ba1 B6 98.2(3) 3_455 . ?
O12 Ba1 B6 109.7(3) 3_455 . ?
O22 Ba1 B6 26.6(3) 1_455 . ?
B3 Ba1 B6 132.6(4) 3 . ?
B4 Ba1 B6 104.6(4) 3_455 . ?
O24 Ba2 O11 70.9(3) . . ?
O24 Ba2 O1 89.5(3) . 1_455 ?
O11 Ba2 O1 123.8(3) . 1_455 ?
O24 Ba2 O13 50.3(3) . . ?
O11 Ba2 O13 119.9(3) . . ?
O1 Ba2 O13 72.3(3) 1_455 . ?
O24 Ba2 O10 65.1(3) . . ?
O11 Ba2 O10 50.6(2) . . ?
O1 Ba2 O10 73.3(2) 1_455 . ?
O13 Ba2 O10 105.0(3) . . ?
O24 Ba2 O8 111.9(3) . 3_445 ?
O11 Ba2 O8 117.4(2) . 3_445 ?
O1 Ba2 O8 118.8(2) 1_455 3_445 ?
O13 Ba2 O8 79.4(3) . 3_445 ?
O10 Ba2 O8 167.9(2) . 3_445 ?
O24 Ba2 O9 111.7(3) . 1_455 ?
O11 Ba2 O9 171.3(3) . 1_455 ?
O1 Ba2 O9 49.0(2) 1_455 1_455 ?
O13 Ba2 O9 64.8(3) . 1_455 ?
O10 Ba2 O9 122.2(2) . 1_455 ?
O8 Ba2 O9 69.9(2) 3_445 1_455 ?
O24 Ba2 O15 91.0(3) . 3_445 ?
O11 Ba2 O15 69.6(2) . 3_445 ?
O1 Ba2 O15 165.8(3) 1_455 3_445 ?
O13 Ba2 O15 97.2(3) . 3_445 ?
O10 Ba2 O15 119.6(2) . 3_445 ?
O8 Ba2 O15 48.3(2) 3_445 3_445 ?
O9 Ba2 O15 118.1(2) 1_455 3_445 ?
O24 Ba2 O7 157.1(2) . 2_565 ?
O11 Ba2 O7 107.6(3) . 2_565 ?
O1 Ba2 O7 72.2(3) 1_455 2_565 ?
O13 Ba2 O7 131.1(2) . 2_565 ?
O10 Ba2 O7 95.8(2) . 2_565 ?
O8 Ba2 O7 89.4(3) 3_445 2_565 ?
O9 Ba2 O7 66.6(2) 1_455 2_565 ?
O15 Ba2 O7 110.2(3) 3_445 2_565 ?
O24 Ba2 O3 152.7(3) . 2_565 ?
O11 Ba2 O3 88.0(3) . 2_565 ?
O1 Ba2 O3 117.1(3) 1_455 2_565 ?
O13 Ba2 O3 140.4(2) . 2_565 ?
O10 Ba2 O3 114.6(2) . 2_565 ?
O8 Ba2 O3 62.1(2) 3_445 2_565 ?
O9 Ba2 O3 91.8(2) 1_455 2_565 ?
O15 Ba2 O3 64.8(3) 3_445 2_565 ?
O7 Ba2 O3 45.6(2) 2_565 2_565 ?
O24 Ba2 B9 57.3(3) . . ?
O11 Ba2 B9 27.0(3) . . ?
O1 Ba2 B9 98.3(3) 1_455 . ?
O13 Ba2 B9 106.7(3) . . ?
O10 Ba2 B9 26.0(3) . . ?
O8 Ba2 B9 142.1(3) 3_445 . ?
O9 Ba2 B9 147.2(3) 1_455 . ?
O15 Ba2 B9 94.0(3) 3_445 . ?
O7 Ba2 B9 110.7(3) 2_565 . ?
O3 Ba2 B9 109.4(3) 2_565 . ?
O24 Ba2 B8 103.5(3) . 3_445 ?
O11 Ba2 B8 93.2(3) . 3_445 ?
O1 Ba2 B8 143.0(3) 1_455 3_445 ?
O13 Ba2 B8 89.5(3) . 3_445 ?
O10 Ba2 B8 143.6(3) . 3_445 ?
O8 Ba2 B8 24.3(3) 3_445 3_445 ?
O9 Ba2 B8 94.2(3) 1_455 3_445 ?
O15 Ba2 B8 24.1(3) 3_445 3_445 ?
O7 Ba2 B8 99.4(3) 2_565 3_445 ?
O3 Ba2 B8 59.3(3) 2_565 3_445 ?
B9 Ba2 B8 118.0(4) . 3_445 ?
O17 Ba3 O16 101.9(3) . 3_455 ?
O17 Ba3 O6 78.3(3) . 1_455 ?
O16 Ba3 O6 118.1(3) 3_455 1_455 ?
O17 Ba3 O3 75.7(3) . . ?
O16 Ba3 O3 118.1(3) 3_455 . ?
O6 Ba3 O3 121.5(3) 1_455 . ?
O17 Ba3 O19 98.9(3) . 1_455 ?
O16 Ba3 O19 70.4(3) 3_455 1_455 ?
O6 Ba3 O19 49.2(3) 1_455 1_455 ?
O3 Ba3 O19 170.5(2) . 1_455 ?
O17 Ba3 O7 66.6(3) . . ?
O16 Ba3 O7 163.9(3) 3_455 . ?
O6 Ba3 O7 72.0(3) 1_455 . ?
O3 Ba3 O7 49.6(2) . . ?
O19 Ba3 O7 121.2(2) 1_455 . ?
O17 Ba3 O14 89.7(3) . 3_455 ?
O16 Ba3 O14 48.6(3) 3_455 3_455 ?
O6 Ba3 O14 160.1(3) 1_455 3_455 ?
O3 Ba3 O14 69.5(3) . 3_455 ?
O19 Ba3 O14 118.8(3) 1_455 3_455 ?
O7 Ba3 O14 117.8(2) . 3_455 ?
O17 Ba3 O10 173.5(3) . 4_464 ?
O16 Ba3 O10 77.1(3) 3_455 4_464 ?
O6 Ba3 O10 96.4(3) 1_455 4_464 ?
O3 Ba3 O10 110.5(3) . 4_464 ?
O19 Ba3 O10 74.6(3) 1_455 4_464 ?
O7 Ba3 O10 115.6(2) . 4_464 ?
O14 Ba3 O10 94.3(3) 3_455 4_464 ?
O17 Ba3 O8 139.0(3) . 4_464 ?
O16 Ba3 O8 94.2(2) 3_455 4_464 ?
O6 Ba3 O8 126.0(3) 1_455 4_464 ?
O3 Ba3 O8 63.5(2) . 4_464 ?
O19 Ba3 O8 122.0(2) 1_455 4_464 ?
O7 Ba3 O8 88.5(2) . 4_464 ?
O14 Ba3 O8 73.2(3) 3_455 4_464 ?
O10 Ba3 O8 47.4(2) 4_464 4_464 ?
O17 Ba3 O9 124.4(3) . 2_464 ?
O16 Ba3 O9 129.9(3) 3_455 2_464 ?
O6 Ba3 O9 61.8(3) 1_455 2_464 ?
O3 Ba3 O9 93.1(2) . 2_464 ?
O19 Ba3 O9 83.4(2) 1_455 2_464 ?
O7 Ba3 O9 65.4(2) . 2_464 ?
O14 Ba3 O9 137.4(3) 3_455 2_464 ?
O10 Ba3 O9 54.6(2) 4_464 2_464 ?
O8 Ba3 O9 64.3(2) 4_464 2_464 ?
O17 Ba3 B10 91.0(3) . 1_455 ?
O16 Ba3 B10 94.4(3) 3_455 1_455 ?
O6 Ba3 B10 25.2(3) 1_455 1_455 ?
O3 Ba3 B10 146.6(3) . 1_455 ?
O19 Ba3 B10 24.2(3) 1_455 1_455 ?
O7 Ba3 B10 97.0(3) . 1_455 ?
O14 Ba3 B10 142.1(3) 3_455 1_455 ?
O10 Ba3 B10 82.7(3) 4_464 1_455 ?
O8 Ba3 B10 125.4(3) 4_464 1_455 ?
O9 Ba3 B10 69.1(3) 2_464 1_455 ?
O17 Ba3 B11 97.8(3) . 3_455 ?
O16 Ba3 B11 24.4(3) 3_455 3_455 ?
O6 Ba3 B11 141.4(3) 1_455 3_455 ?
O3 Ba3 B11 93.7(3) . 3_455 ?
O19 Ba3 B11 94.8(3) 1_455 3_455 ?
O7 Ba3 B11 141.9(3) . 3_455 ?
O14 Ba3 B11 24.3(3) 3_455 3_455 ?
O10 Ba3 B11 84.0(3) 4_464 3_455 ?
O8 Ba3 B11 81.9(3) 4_464 3_455 ?
O9 Ba3 B11 137.6(3) 2_464 3_455 ?
B10 Ba3 B11 118.7(4) 1_455 3_455 ?
O5 Al1 O10 119.3(5) . 3_445 ?
O5 Al1 O15 106.7(5) . 3_345 ?
O10 Al1 O15 109.9(5) 3_445 3_345 ?
O5 Al1 O9 106.7(5) . 1_455 ?
O10 Al1 O9 104.7(5) 3_445 1_455 ?
O15 Al1 O9 109.2(5) 3_345 1_455 ?
O5 Al1 Ba3 151.4(3) . 2_565 ?
O10 Al1 Ba3 52.0(3) 3_445 2_565 ?
O15 Al1 Ba3 101.6(4) 3_345 2_565 ?
O9 Al1 Ba3 58.8(3) 1_455 2_565 ?
O7 Al2 O20 115.2(5) 3 . ?
O7 Al2 O14 110.0(5) 3 3_455 ?
O20 Al2 O14 106.6(5) . 3_455 ?
O7 Al2 O19 107.2(5) 3 . ?
O20 Al2 O19 107.6(5) . . ?
O14 Al2 O19 110.2(5) 3_455 . ?
O23 B1 O21 121.1(12) . . ?
O23 B1 O24 120.8(12) . . ?
O21 B1 O24 118.0(12) . . ?
O21 B2 O22 122.7(14) . . ?
O21 B2 O20 115.7(14) . . ?
O22 B2 O20 121.5(13) . . ?
O5 B3 O13 122.6(13) . . ?
O5 B3 O4 116.4(12) . . ?
O13 B3 O4 121.0(12) . . ?
O5 B3 Ba1 60.6(7) . 3_445 ?
O13 B3 Ba1 164.4(11) . 3_445 ?
O4 B3 Ba1 57.9(6) . 3_445 ?
O12 B4 O2 114.7(13) . . ?
O12 B4 O17 123.6(13) . . ?
O2 B4 O17 121.7(14) . . ?
O12 B4 Ba1 57.4(7) . 3_545 ?
O2 B4 Ba1 57.4(7) . 3_545 ?
O17 B4 Ba1 176.9(10) . 3_545 ?
O24 B5 O13 106.1(11) . . ?
O24 B5 O18 113.9(12) . . ?
O13 B5 O18 109.3(11) . . ?
O24 B5 O12 110.7(11) . . ?
O13 B5 O12 108.9(11) . . ?
O18 B5 O12 108.0(11) . . ?
O24 B5 Ba2 51.2(6) . . ?
O13 B5 Ba2 54.9(6) . . ?
O18 B5 Ba2 127.6(9) . . ?
O12 B5 Ba2 124.4(8) . . ?
O18 B6 O4 110.8(10) . . ?
O18 B6 O22 111.7(11) . 1_455 ?
O4 B6 O22 113.7(11) . 1_455 ?
O18 B6 O17 106.2(11) . . ?
O4 B6 O17 108.2(11) . . ?
O22 B6 O17 105.8(10) 1_455 . ?
O18 B6 Ba1 49.8(6) . . ?
O4 B6 Ba1 145.8(9) . . ?
O22 B6 Ba1 64.3(6) 1_455 . ?
O17 B6 Ba1 104.9(7) . . ?
O11 B7 O9 122.0(11) . . ?
O11 B7 O1 120.4(12) . . ?
O9 B7 O1 117.6(11) . . ?
O11 B7 Ba2 174.4(9) . 1_655 ?
O9 B7 Ba2 61.9(6) . 1_655 ?
O1 B7 Ba2 55.9(6) . 1_655 ?
O15 B8 O8 121.1(11) . . ?
O15 B8 O1 121.7(11) . . ?
O8 B8 O1 117.1(11) . . ?
O15 B8 Ba2 62.5(7) . 3 ?
O8 B8 Ba2 58.9(6) . 3 ?
O1 B8 Ba2 174.9(9) . 3 ?
O10 B9 O23 115.7(11) . . ?
O10 B9 O11 109.0(10) . . ?
O23 B9 O11 108.3(11) . . ?
O10 B9 O8 109.2(11) . . ?
O23 B9 O8 106.9(10) . . ?
O11 B9 O8 107.4(10) . . ?
O10 B9 Ba2 59.5(6) . . ?
O23 B9 Ba2 104.9(8) . . ?
O11 B9 Ba2 57.1(5) . . ?
O8 B9 Ba2 147.8(9) . . ?
O10 B9 Ba3 58.1(7) . 4_565 ?
O23 B9 Ba3 159.0(9) . 4_565 ?
O11 B9 Ba3 92.4(8) . 4_565 ?
O8 B9 Ba3 61.8(6) . 4_565 ?
Ba2 B9 Ba3 89.1(4) . 4_565 ?
O19 B10 O3 124.1(12) . . ?
O19 B10 O6 117.1(11) . . ?
O3 B10 O6 118.8(12) . . ?
O19 B10 Ba3 59.6(6) . 1_655 ?
O3 B10 Ba3 170.8(9) . 1_655 ?
O6 B10 Ba3 58.3(6) . 1_655 ?
O14 B11 O16 119.3(12) . . ?
O14 B11 O6 121.0(12) . . ?
O16 B11 O6 119.7(11) . . ?
O14 B11 Ba3 62.8(7) . 3_545 ?
O16 B11 Ba3 56.8(6) . 3_545 ?
O6 B11 Ba3 171.8(10) . 3_545 ?
O7 B12 O2 117.0(12) . . ?
O7 B12 O16 110.7(10) . . ?
O2 B12 O16 107.3(11) . . ?
O7 B12 O3 107.0(11) . . ?
O2 B12 O3 107.5(10) . . ?
O16 B12 O3 106.9(10) . . ?
O7 B12 Ba3 59.2(6) . . ?
O2 B12 Ba3 100.0(8) . . ?
O16 B12 Ba3 152.3(9) . . ?
O3 B12 Ba3 58.5(6) . . ?
O7 B12 Ba2 63.8(7) . 2_564 ?
O2 B12 Ba2 175.9(9) . 2_564 ?
O16 B12 Ba2 75.7(7) . 2_564 ?
O3 B12 Ba2 68.6(6) . 2_564 ?
Ba3 B12 Ba2 76.9(3) . 2_564 ?
B7 O1 B8 121.2(11) . . ?
B7 O1 Ba2 99.5(8) . 1_655 ?
B8 O1 Ba2 139.3(8) . 1_655 ?
B4 O2 B12 130.0(11) . . ?
B4 O2 Ba1 97.9(9) . 3_545 ?
B12 O2 Ba1 131.5(8) . 3_545 ?
B10 O3 B12 116.8(10) . . ?
B10 O3 Ba3 142.3(8) . . ?
B12 O3 Ba3 94.1(7) . . ?
B10 O3 Ba2 114.7(8) . 2_564 ?
B12 O3 Ba2 84.4(7) . 2_564 ?
Ba3 O3 Ba2 87.8(2) . 2_564 ?
B3 O4 B6 121.7(11) . . ?
B3 O4 Ba1 95.9(7) . 3_445 ?
B6 O4 Ba1 142.3(8) . 3_445 ?
B3 O5 Al1 128.5(9) . . ?
B3 O5 Ba1 93.5(8) . 3_445 ?
Al1 O5 Ba1 138.0(5) . 3_445 ?
B10 O6 B11 121.1(10) . . ?
B10 O6 Ba3 96.5(7) . 1_655 ?
B11 O6 Ba3 140.3(8) . 1_655 ?
B12 O7 Al2 119.9(8) . 3_445 ?
B12 O7 Ba3 95.2(7) . . ?
Al2 O7 Ba3 128.3(4) 3_445 . ?
B12 O7 Ba2 90.8(7) . 2_564 ?
Al2 O7 Ba2 123.2(4) 3_445 2_564 ?
Ba3 O7 Ba2 89.9(2) . 2_564 ?
B8 O8 B9 116.7(11) . . ?
B8 O8 Ba2 96.8(7) . 3 ?
B9 O8 Ba2 135.7(7) . 3 ?
B8 O8 Ba3 126.8(8) . 4_565 ?
B9 O8 Ba3 92.2(7) . 4_565 ?
Ba2 O8 Ba3 89.4(2) 3 4_565 ?
B7 O9 Al1 123.2(8) . 1_655 ?
B7 O9 Ba2 93.5(7) . 1_655 ?
Al1 O9 Ba2 120.8(4) 1_655 1_655 ?
B7 O9 Ba3 137.7(8) . 2_665 ?
Al1 O9 Ba3 92.1(3) 1_655 2_665 ?
Ba2 O9 Ba3 85.8(2) 1_655 2_665 ?
B9 O10 Al1 124.0(8) . 3 ?
B9 O10 Ba2 94.5(7) . . ?
Al1 O10 Ba2 127.5(4) 3 . ?
B9 O10 Ba3 97.4(8) . 4_565 ?
Al1 O10 Ba3 100.1(4) 3 4_565 ?
Ba2 O10 Ba3 109.4(3) . 4_565 ?
B7 O11 B9 117.9(10) . . ?
B7 O11 Ba2 144.8(8) . . ?
B9 O11 Ba2 95.9(7) . . ?
B4 O12 B5 121.6(11) . . ?
B4 O12 Ba1 98.1(8) . 3_545 ?
B5 O12 Ba1 138.0(8) . 3_545 ?
B3 O13 B5 114.4(11) . . ?
B3 O13 Ba2 144.2(9) . . ?
B5 O13 Ba2 99.4(7) . . ?
B11 O14 Al2 136.7(9) . 3_545 ?
B11 O14 Ba3 92.9(8) . 3_545 ?
Al2 O14 Ba3 129.8(4) 3_545 3_545 ?
B8 O15 Al1 140.2(9) . 3_655 ?
B8 O15 Ba2 93.4(7) . 3 ?
Al1 O15 Ba2 126.2(4) 3_655 3 ?
B11 O16 B12 117.1(10) . . ?
B11 O16 Ba3 98.8(7) . 3_545 ?
B12 O16 Ba3 142.0(7) . 3_545 ?
B11 O16 Ba2 110.9(8) . 2_564 ?
B12 O16 Ba2 78.2(7) . 2_564 ?
Ba3 O16 Ba2 101.0(3) 3_545 2_564 ?
B4 O17 B6 112.3(10) . . ?
B4 O17 Ba3 123.4(8) . . ?
B6 O17 Ba3 122.1(7) . . ?
B6 O18 B5 110.0(10) . . ?
B6 O18 Ba1 104.6(7) . . ?
B5 O18 Ba1 143.1(8) . . ?
B10 O19 Al2 128.5(9) . . ?
B10 O19 Ba3 96.2(7) . 1_655 ?
Al2 O19 Ba3 126.3(4) . 1_655 ?
B2 O20 Al2 135.3(10) . . ?
B2 O21 B1 151.6(13) . . ?
B2 O22 B6 132.2(11) . 1_655 ?
B2 O22 Ba1 111.5(8) . 1_655 ?
B6 O22 Ba1 89.1(7) 1_655 1_655 ?
B1 O23 B9 125.4(10) . . ?
B1 O24 B5 127.1(11) . . ?
B1 O24 Ba2 128.7(8) . . ?
B5 O24 Ba2 104.2(7) . . ?

loop_
_geom_bond_atom_site_label_1
_geom_bond_atom_site_label_2
_geom_bond_distance
_geom_bond_site_symmetry_2
_geom_bond_publ_flag
Ba1 O18 2.593(9) . ?
Ba1 O4 2.673(9) 3 ?
Ba1 O5 2.741(9) 3 ?
Ba1 O2 2.750(9) 3_455 ?
Ba1 O12 2.754(10) 3_455 ?
Ba1 O22 2.959(10) 1_455 ?
Ba1 B3 3.139(15) 3 ?
Ba1 B4 3.235(17) 3_455 ?
Ba1 B6 3.284(15) . ?
Ba2 O24 2.697(9) . ?
Ba2 O11 2.749(8) . ?
Ba2 O1 2.752(9) 1_455 ?
Ba2 O13 2.784(9) . ?
Ba2 O10 2.815(9) . ?
Ba2 O8 2.817(8) 3_445 ?
Ba2 O9 2.898(8) 1_455 ?
Ba2 O15 2.904(9) 3_445 ?
Ba2 O7 2.984(9) 2_565 ?
Ba2 O3 3.111(9) 2_565 ?
Ba2 B9 3.257(14) . ?
Ba2 B8 3.268(14) 3_445 ?
Ba3 O17 2.755(9) . ?
Ba3 O16 2.769(9) 3_455 ?
Ba3 O6 2.785(9) 1_455 ?
Ba3 O3 2.806(9) . ?
Ba3 O19 2.821(9) 1_455 ?
Ba3 O7 2.830(8) . ?
Ba3 O14 2.912(9) 3_455 ?
Ba3 O10 2.930(9) 4_464 ?
Ba3 O8 3.018(9) 4_464 ?
Ba3 O9 3.133(9) 2_464 ?
Ba3 B10 3.252(14) 1_455 ?
Ba3 B11 3.270(15) 3_455 ?
Al1 O5 1.735(10) . ?
Al1 O10 1.738(9) 3_445 ?
Al1 O15 1.740(10) 3_345 ?
Al1 O9 1.780(9) 1_455 ?
Al2 O7 1.728(9) 3 ?
Al2 O20 1.738(11) . ?
Al2 O14 1.745(10) 3_455 ?
Al2 O19 1.757(10) . ?
B1 O23 1.346(17) . ?
B1 O21 1.358(18) . ?
B1 O24 1.377(15) . ?
B2 O21 1.356(18) . ?
B2 O22 1.358(18) . ?
B2 O20 1.364(19) . ?
B3 O5 1.374(17) . ?
B3 O13 1.381(17) . ?
B3 O4 1.395(18) . ?
B4 O12 1.355(19) . ?
B4 O2 1.368(18) . ?
B4 O17 1.370(19) . ?
B5 O24 1.443(18) . ?
B5 O13 1.474(17) . ?
B5 O18 1.475(17) . ?
B5 O12 1.489(17) . ?
B6 O18 1.463(17) . ?
B6 O4 1.466(16) . ?
B6 O22 1.472(17) 1_455 ?
B6 O17 1.538(18) . ?
B7 O11 1.352(16) . ?
B7 O9 1.364(16) . ?
B7 O1 1.381(15) . ?
B8 O15 1.336(16) . ?
B8 O8 1.355(16) . ?
B8 O1 1.405(16) . ?
B9 O10 1.432(17) . ?
B9 O23 1.460(18) . ?
B9 O11 1.488(16) . ?
B9 O8 1.501(16) . ?
B10 O19 1.342(16) . ?
B10 O3 1.364(16) . ?
B10 O6 1.392(16) . ?
B11 O14 1.348(16) . ?
B11 O16 1.366(17) . ?
B11 O6 1.392(17) . ?
B12 O7 1.426(16) . ?
B12 O2 1.468(17) . ?
B12 O16 1.496(17) . ?
B12 O3 1.512(16) . ?
